data_7034021
loop_
_publ_author_name
'Zheng, Xiu-Ying'
'Zhang, Han'
'Cao, Ling-Yun'
'Kong, Xiang-Jian'
'Long, La-Sheng'
'Zheng, Lan-Sun'

_publ_section_title
;
 Chirality detection of two enantiomorphic 3D lanthanide coordination
 polymers by vibrational circular dichroism spectra.
;
_journal_issue 12
_journal_name_full 'Dalton transactions (Cambridge, England : 2003)'
_journal_page_first 5299
_journal_page_last 5302
_journal_paper_doi 10.1039/c5dt00404g
_journal_volume 44
_journal_year 2015
_chemical_absolute_configuration ad
_chemical_formula_sum 'C40 H122 Cl7 Dy6 N8 Na O87'
_chemical_formula_weight 3353.59
_chemical_name_systematic
;
 ?
;
_space_group_crystal_system cubic
_space_group_IT_number 213
_space_group_name_Hall 'P 4bd 2ab 3'
_space_group_name_H-M_alt 'P 41 3 2'
_symmetry_space_group_name_Hall 'P 4bd 2ab 3'
_symmetry_space_group_name_H-M 'P 41 3 2'
_atom_sites_solution_hydrogens geom
_audit_creation_method SHELXL-2013
_audit_update_record
;
2015-02-06 deposited with the CCDC.
2015-02-12 downloaded from the CCDC.
;
_cell_angle_alpha 90
_cell_angle_beta 90
_cell_angle_gamma 90
_cell_formula_units_Z 12
_cell_length_a 35.491(4)
_cell_length_b 35.491(4)
_cell_length_c 35.491(4)
_cell_measurement_reflns_used 1964
_cell_measurement_temperature 123(2)
_cell_measurement_theta_max 22.8570
_cell_measurement_theta_min 4.0400
_cell_volume 44705(9)
_computing_cell_refinement 'CrysAlisPro, Agilent Technologies'
_computing_data_collection 'CrysAlisPro, Agilent Technologies'
_computing_data_reduction 'CrysAlisPro, Agilent Technologies'
_computing_molecular_graphics 'Diamond Version 3.2K'
_computing_publication_material 'SHELXL-2013 (Sheldrick, 2013)'
_computing_structure_refinement 'SHELXL-2013 (Sheldrick, 2013)'
_computing_structure_solution 'SHELXL-2013 (Sheldrick, 2013)'
_diffrn_ambient_temperature 123(2)
_diffrn_measured_fraction_theta_full 0.971
_diffrn_measured_fraction_theta_max 0.996
_diffrn_measurement_device_type 'SuperNova, Dual, Cu at zero, Atlas'
_diffrn_radiation_type MoK\a
_diffrn_radiation_wavelength 0.71073
_diffrn_reflns_av_R_equivalents 0.0663
_diffrn_reflns_av_unetI/netI 0.0203
_diffrn_reflns_Laue_measured_fraction_full 0.971
_diffrn_reflns_Laue_measured_fraction_max 0.996
_diffrn_reflns_limit_h_max 41
_diffrn_reflns_limit_h_min -42
_diffrn_reflns_limit_k_max 42
_diffrn_reflns_limit_k_min -42
_diffrn_reflns_limit_l_max 32
_diffrn_reflns_limit_l_min -42
_diffrn_reflns_number 325513
_diffrn_reflns_point_group_measured_fraction_full 0.971
_diffrn_reflns_point_group_measured_fraction_max 0.997
_diffrn_reflns_theta_full 25.242
_diffrn_reflns_theta_max 24.996
_diffrn_reflns_theta_min 3.297
_diffrn_source 'SuperNova (Mo) X-ray Source'
_exptl_absorpt_coefficient_mu 3.188
_exptl_absorpt_correction_T_max 0.7414
_exptl_absorpt_correction_T_min 0.6642
_exptl_absorpt_correction_type multi-scan
_exptl_absorpt_process_details 'ABSCOR by T.Higashi 8 March, 1995'
_exptl_crystal_colour colorless
_exptl_crystal_density_diffrn 1.495
_exptl_crystal_density_meas ?
_exptl_crystal_density_method 'not measured'
_exptl_crystal_description block
_exptl_crystal_F_000 19680
_exptl_crystal_size_max 0.140
_exptl_crystal_size_mid 0.120
_exptl_crystal_size_min 0.100
_platon_squeeze_details
;
;
_refine_diff_density_max 2.279
_refine_diff_density_min -0.736
_refine_diff_density_rms 0.145
_refine_ls_abs_structure_details
;
 Refined as an inversion twin.
;
_refine_ls_abs_structure_Flack 0.030(18)
_refine_ls_extinction_method none
_refine_ls_goodness_of_fit_ref 1.088
_refine_ls_hydrogen_treatment constr
_refine_ls_matrix_type full
_refine_ls_number_parameters 638
_refine_ls_number_reflns 13128
_refine_ls_number_restraints 185
_refine_ls_restrained_S_all 1.105
_refine_ls_R_factor_all 0.0668
_refine_ls_R_factor_gt 0.0600
_refine_ls_shift/su_max 0.017
_refine_ls_shift/su_mean 0.000
_refine_ls_structure_factor_coef Fsqd
_refine_ls_weighting_details
;
 w=1/[\s^2^(Fo^2^)+(0.1065P)^2^+153.3978P]
 where P=(Fo^2^+2Fc^2^)/3
;
_refine_ls_weighting_scheme calc
_refine_ls_wR_factor_gt 0.1681
_refine_ls_wR_factor_ref 0.1747
_reflns_Friedel_coverage 0.779
_reflns_Friedel_fraction_full 0.972
_reflns_Friedel_fraction_max 0.999
_reflns_number_gt 11527
_reflns_number_total 13128
_reflns_threshold_expression 'I > 2\s(I)'
_cod_data_source_file c5dt00404g2.cif
_cod_data_source_block compound-1a
_cod_depositor_comments
;
The following automatic conversions were performed:

'_exptl_crystal_density_meas' value 'not measured' was changed to '?'
- the value is perceived as not measured.

Automatic conversion script
Id: cif_fix_values 3008 2015-01-20 13:52:24Z robertas 

 Adding full bibliography for 7034021--7034022.cif.
;
_cod_original_cell_volume 44706(14)
_cod_database_code 7034021
_shelx_space_group_comment
;
The symmetry employed for this shelxl refinement is uniquely defined
by the following loop, which should always be used as a source of
symmetry information in preference to the above space-group names.
They are only intended as comments.
;
_shelx_estimated_absorpt_t_min 0.664
_shelx_estimated_absorpt_t_max 0.741
_platon_compound-1a_details
;
According to the charge balance, there are 2 ClO4- counter anions per formula units.
 Based on the EA and TGA analysis, there are 15 guest water molecules per formula units.
 However, they are however severely disordered and were therefore removed by SQUEEZE 
in structural refinement. The SQUEEZE analysis estimate the electron count to be 3396 
within 19941 ?3 void per formula unit for 1a. According to the electron counts and 
the void per formula unit, the number of guest water is 18, which is consistent with
 the number calculated from EA and TGA results.
;
_shelxl_version_number 2013-2

loop_
_space_group_symop_operation_xyz
'x, y, z'
'-x+1/2, -y, z+1/2'
'-x, y+1/2, -z+1/2'
'x+1/2, -y+1/2, -z'
'z, x, y'
'z+1/2, -x+1/2, -y'
'-z+1/2, -x, y+1/2'
'-z, x+1/2, -y+1/2'
'y, z, x'
'-y, z+1/2, -x+1/2'
'y+1/2, -z+1/2, -x'
'-y+1/2, -z, x+1/2'
'y+3/4, x+1/4, -z+1/4'
'-y+3/4, -x+3/4, -z+3/4'
'y+1/4, -x+1/4, z+3/4'
'-y+1/4, x+3/4, z+1/4'
'x+3/4, z+1/4, -y+1/4'
'-x+1/4, z+3/4, y+1/4'
'-x+3/4, -z+3/4, -y+3/4'
'x+1/4, -z+1/4, y+3/4'
'z+3/4, y+1/4, -x+1/4'
'z+1/4, -y+1/4, x+3/4'
'-z+1/4, y+3/4, x+1/4'
'-z+3/4, -y+3/4, -x+3/4'

loop_
_atom_site_label
_atom_site_type_symbol
_atom_site_fract_x
_atom_site_fract_y
_atom_site_fract_z
_atom_site_U_iso_or_equiv
_atom_site_adp_type
_atom_site_occupancy
_atom_site_site_symmetry_order
_atom_site_calc_flag
_atom_site_refinement_flags_posn
_atom_site_refinement_flags_adp
_atom_site_refinement_flags_occupancy
_atom_site_disorder_assembly
_atom_site_disorder_group
Dy1 Dy 0.77410(2) 0.58266(2) 0.01493(2) 0.06593(15) Uani 1 1 d . . . . .
Dy2 Dy 0.72476(2) 0.47812(2) 0.14565(2) 0.05070(11) Uani 1 1 d . . . . .
Dy3 Dy 0.74277(2) 0.3750 0.00723(2) 0.03839(12) Uani 1 2 d S T P . .
Dy4 Dy 0.89017(6) 0.59683(7) -0.12873(7) 0.1381(7) Uani 0.5 1 d D U P A 1
Na1 Na 0.8758(2) 0.6153(2) -0.1345(2) 0.0499(9) Uani 0.5 1 d D U P A 2
N1 N 0.8331(2) 0.5520(3) 0.0462(2) 0.061(2) Uani 1 1 d . . . . .
N2 N 0.8272(4) 0.6330(3) 0.0242(4) 0.096(4) Uani 1 1 d . . . . .
N3 N 0.7073(2) 0.4121(2) 0.1742(2) 0.055(2) Uani 1 1 d . . . . .
N4 N 0.7856(2) 0.4347(2) 0.15358(19) 0.0472(19) Uani 1 1 d . . . . .
O1 O 0.7615(3) 0.6269(2) 0.0600(2) 0.092(3) Uani 1 1 d . . . . .
O2 O 0.7649(6) 0.6860(3) 0.0791(4) 0.154(6) Uani 1 1 d . . . . .
O3 O 0.8169(2) 0.5834(2) -0.0344(2) 0.075(2) Uani 1 1 d . . . . .
O4 O 0.8613(4) 0.6086(4) -0.0714(4) 0.143(4) Uani 1 1 d . U . . .
O5 O 0.7607(2) 0.54877(19) 0.07146(18) 0.0559(18) Uani 1 1 d . . . . .
O6 O 0.77607(19) 0.50887(18) 0.11681(16) 0.0479(16) Uani 1 1 d . . . . .
O7 O 0.7796(2) 0.51779(19) 0.00061(18) 0.0562(18) Uani 1 1 d . . . . .
H7C H 0.7624 0.5072 -0.0169 0.067 Uiso 1 1 calc R U . . .
O8 O 0.76324(18) 0.4889(2) 0.19872(17) 0.0546(17) Uani 1 1 d . . . . .
O9 O 0.81700(18) 0.4897(2) 0.23043(18) 0.0584(18) Uani 1 1 d . . . . .
O10 O 0.73619(18) 0.4349(2) 0.09512(18) 0.0546(17) Uani 1 1 d . . . . .
O11 O 0.77137(17) 0.39685(18) 0.06129(16) 0.0492(16) Uani 1 1 d . . . . .
O12 O 0.6887(2) 0.4819(2) 0.2047(2) 0.0589(19) Uani 1 1 d . . . . .
O13 O 0.6774(2) 0.4565(2) 0.2612(2) 0.067(2) Uani 1 1 d . . . . .
O14 O 0.6598(2) 0.4607(3) 0.1328(2) 0.074(2) Uani 1 1 d . . . . .
H14A H 0.6450 0.4756 0.1162 0.089 Uiso 1 1 calc R U . . .
O15 O 0.8821(4) 0.4266(4) -0.0426(3) 0.172(6) Uani 1 1 d D . . . .
O16 O 0.8813(3) 0.4348(4) -0.1080(2) 0.149(6) Uani 1 1 d D . . . .
O17 O 0.8242(3) 0.4364(5) -0.0727(4) 0.180(6) Uani 1 1 d D U . . .
O18 O 0.8676(6) 0.4845(3) -0.0674(5) 0.248(8) Uani 1 1 d D U . . .
Cl1 Cl 0.86351(10) 0.44347(11) -0.07449(9) 0.0875(10) Uani 1 1 d D U . . .
C1 C 0.8659(3) 0.5791(3) 0.0438(3) 0.071(3) Uani 1 1 d . . . . .
H1A H 0.8854 0.5715 0.0622 0.086 Uiso 1 1 calc R U . . .
H1B H 0.8771 0.5776 0.0183 0.086 Uiso 1 1 calc R U . . .
C2 C 0.8547(4) 0.6186(4) 0.0514(4) 0.090(3) Uani 1 1 d . U . . .
H2A H 0.8438 0.6202 0.0770 0.108 Uiso 1 1 calc R U . . .
H2B H 0.8774 0.6348 0.0508 0.108 Uiso 1 1 calc R U . . .
C3 C 0.8104(5) 0.6675(4) 0.0379(4) 0.101(5) Uani 1 1 d . . . . .
H3A H 0.8029 0.6833 0.0162 0.122 Uiso 1 1 calc R U . . .
H3B H 0.8293 0.6817 0.0527 0.122 Uiso 1 1 calc R U . . .
C4 C 0.7775(5) 0.6604(4) 0.0613(5) 0.102(5) Uani 1 1 d . . . . .
C5 C 0.8467(5) 0.6388(5) -0.0127(4) 0.098(3) Uani 1 1 d . U . . .
H5A H 0.8737 0.6439 -0.0075 0.118 Uiso 1 1 calc R U . . .
H5B H 0.8361 0.6617 -0.0247 0.118 Uiso 1 1 calc R U . . .
C6 C 0.8444(6) 0.6063(5) -0.0411(4) 0.129(6) Uani 1 1 d . . . . .
C7 C 0.8435(3) 0.5161(3) 0.0238(3) 0.060(3) Uani 1 1 d . . . . .
H7A H 0.8549 0.5231 -0.0007 0.072 Uiso 1 1 calc R U . . .
H7B H 0.8621 0.5010 0.0381 0.072 Uiso 1 1 calc R U . . .
C8 C 0.8080(3) 0.4932(3) 0.0173(3) 0.055(3) Uani 1 1 d . . . . .
H8A H 0.8134 0.4719 0.0001 0.066 Uiso 1 1 calc R U . . .
H8B H 0.7987 0.4829 0.0415 0.066 Uiso 1 1 calc R U . . .
C9 C 0.8243(3) 0.5428(3) 0.0844(3) 0.071(3) Uani 1 1 d . . . . .
H9A H 0.8310 0.5647 0.1004 0.085 Uiso 1 1 calc R U . . .
H9B H 0.8405 0.5215 0.0923 0.085 Uiso 1 1 calc R U . . .
C10 C 0.7836(3) 0.5324(3) 0.0919(3) 0.052(2) Uani 1 1 d . . . . .
C11 C 0.7385(3) 0.3846(3) 0.1686(3) 0.057(3) Uani 1 1 d . . . . .
H11A H 0.7386 0.3759 0.1421 0.068 Uiso 1 1 calc R U . . .
H11B H 0.7345 0.3624 0.1850 0.068 Uiso 1 1 calc R U . . .
C12 C 0.7773(3) 0.4028(3) 0.1780(2) 0.057(3) Uani 1 1 d . . . . .
H12A H 0.7772 0.4113 0.2046 0.068 Uiso 1 1 calc R U . . .
H12B H 0.7973 0.3836 0.1752 0.068 Uiso 1 1 calc R U . . .
C13 C 0.8155(3) 0.4560(3) 0.1721(2) 0.047(2) Uani 1 1 d . . . . .
H13A H 0.8288 0.4719 0.1535 0.056 Uiso 1 1 calc R U . . .
H13B H 0.8339 0.4385 0.1836 0.056 Uiso 1 1 calc R U . . .
C14 C 0.7973(3) 0.4808(3) 0.2027(3) 0.050(2) Uani 1 1 d . . . . .
C15 C 0.7987(3) 0.4227(3) 0.1155(3) 0.055(3) Uani 1 1 d . . . . .
H15A H 0.8128 0.3987 0.1176 0.066 Uiso 1 1 calc R U . . .
H15B H 0.8158 0.4420 0.1049 0.066 Uiso 1 1 calc R U . . .
C16 C 0.7643(3) 0.4170(3) 0.0884(3) 0.051(2) Uani 1 1 d . . . . .
C17 C 0.6733(3) 0.3981(4) 0.1508(3) 0.080(4) Uani 1 1 d . . . . .
H17A H 0.6815 0.3926 0.1247 0.096 Uiso 1 1 calc R U . . .
H17B H 0.6631 0.3747 0.1619 0.096 Uiso 1 1 calc R U . . .
C18 C 0.6438(3) 0.4277(4) 0.1503(4) 0.074(3) Uani 1 1 d . . . . .
H18A H 0.6216 0.4189 0.1359 0.089 Uiso 1 1 calc R U . . .
H18B H 0.6357 0.4336 0.1764 0.089 Uiso 1 1 calc R U . . .
C19 C 0.6973(3) 0.4152(3) 0.2133(3) 0.068(3) Uani 1 1 d . . . . .
H19A H 0.7188 0.4059 0.2285 0.082 Uiso 1 1 calc R U . . .
H19B H 0.6758 0.3982 0.2182 0.082 Uiso 1 1 calc R U . . .
C20 C 0.6873(3) 0.4527(3) 0.2270(3) 0.061(3) Uani 1 1 d . . . . .
O5W O 0.80819(18) 0.3883(2) -0.00665(19) 0.0559(18) Uani 1 1 d . . . . .
O4W O 0.7130(2) 0.3404(2) 0.0581(2) 0.072(2) Uani 1 1 d . . . . .
O1W O 0.7541(3) 0.6372(3) -0.0207(3) 0.091(3) Uani 1 1 d . . . . .
O3W O 0.7146(3) 0.5435(2) 0.1604(2) 0.087(3) Uani 1 1 d . . . . .
O2W O 0.6988(2) 0.5095(2) 0.0892(2) 0.070(2) Uani 1 1 d . . . . .
O6W O 0.9073(4) 0.6423(4) -0.1020(4) 0.147(5) Uani 1 1 d . U . . .
O7W O 0.8628(11) 0.5952(11) -0.1961(10) 0.178(8) Uani 0.5 1 d . U P . .
O8W O 0.9427(7) 0.5424(7) -0.1350(8) 0.120(6) Uani 0.5 1 d . U P . .
O9W O 0.8582(4) 0.5386(4) -0.1316(4) 0.1475(10) Uani 1 1 d . U . . .
O10W O 0.8203(10) 0.6135(10) -0.1374(10) 0.163(8) Uani 0.5 1 d . U P . .
O11W O 0.9185(11) 0.6446(10) -0.1680(10) 0.188(8) Uani 0.5 1 d D U P . .
O12W O 0.9330(9) 0.6196(10) -0.0890(9) 0.155(8) Uani 0.5 1 d . U P A .
O13W O 0.8831(8) 0.6709(8) -0.1073(8) 0.132(7) Uani 0.5 1 d . U P A .
O14W O 0.9035(11) 0.5727(10) -0.0958(10) 0.188(8) Uani 0.5 1 d D U P . .
O15W O 0.9273(10) 0.5725(11) -0.1510(11) 0.194(8) Uani 0.5 1 d D U P A .
Cl2 Cl 0.71773(9) 0.27470(10) 0.13879(10) 0.0825(9) Uani 1 1 d D U . . .
O19 O 0.6892(3) 0.2994(3) 0.1495(4) 0.162(5) Uani 1 1 d D U . . .
O20 O 0.7223(4) 0.2733(4) 0.0978(3) 0.087(4) Uani 0.6 1 d D U P B 1
O21 O 0.7528(3) 0.2809(5) 0.1556(5) 0.146(7) Uani 0.6 1 d D U P B 1
O22 O 0.7065(6) 0.2360(3) 0.1499(6) 0.188(8) Uani 0.6 1 d D U P B 1
O20' O 0.7094(10) 0.2491(10) 0.1133(10) 0.130(8) Uani 0.4 1 d . U P B 2
O21' O 0.7423(10) 0.3028(10) 0.1230(9) 0.127(7) Uani 0.4 1 d . U P B 2
O22' O 0.7412(7) 0.2539(7) 0.1669(7) 0.090(6) Uani 0.4 1 d . U P B 2

loop_
_atom_site_aniso_label
_atom_site_aniso_U_11
_atom_site_aniso_U_22
_atom_site_aniso_U_33
_atom_site_aniso_U_23
_atom_site_aniso_U_13
_atom_site_aniso_U_12
Dy1 0.0859(3) 0.0531(3) 0.0588(3) 0.0006(2) -0.0196(3) -0.0080(3)
Dy2 0.0456(2) 0.0605(2) 0.0460(2) -0.01216(19) -0.00887(18) 0.0042(2)
Dy3 0.03637(15) 0.0424(3) 0.03637(15) -0.00020(15) -0.0090(2) -0.00020(15)
Dy4 0.1055(11) 0.1559(15) 0.1530(16) -0.0358(13) 0.0173(11) -0.0449(11)
Na1 0.0500(12) 0.0508(12) 0.0490(12) 0.0008(9) -0.0009(9) -0.0041(9)
N1 0.054(4) 0.083(6) 0.047(4) 0.001(4) -0.001(4) -0.023(4)
N2 0.134(9) 0.064(6) 0.089(7) 0.007(6) -0.032(7) -0.020(6)
N3 0.056(4) 0.052(4) 0.058(5) -0.005(4) -0.007(4) -0.008(4)
N4 0.051(4) 0.065(5) 0.025(3) -0.012(3) -0.003(3) -0.002(4)
O1 0.163(9) 0.057(4) 0.055(4) -0.005(4) -0.014(5) -0.002(5)
O2 0.301(19) 0.045(5) 0.116(8) -0.005(5) -0.025(11) 0.014(8)
O3 0.087(5) 0.078(5) 0.062(4) 0.023(4) 0.000(4) -0.023(4)
O4 0.142(5) 0.144(5) 0.143(5) 0.013(4) 0.013(4) -0.015(4)
O5 0.062(4) 0.058(4) 0.048(3) -0.002(3) -0.011(3) 0.006(3)
O6 0.061(4) 0.049(3) 0.034(3) -0.007(3) -0.005(3) -0.001(3)
O7 0.064(4) 0.056(4) 0.049(3) -0.005(3) -0.018(3) -0.003(3)
O8 0.052(3) 0.070(4) 0.042(3) -0.024(3) -0.002(3) 0.000(3)
O9 0.039(3) 0.085(4) 0.051(3) -0.028(3) -0.003(3) -0.009(3)
O10 0.044(3) 0.069(4) 0.051(3) -0.018(3) -0.015(3) 0.009(3)
O11 0.050(3) 0.057(3) 0.041(3) -0.016(3) -0.021(3) 0.013(3)
O12 0.055(4) 0.067(4) 0.055(4) -0.008(3) 0.007(3) -0.002(3)
O13 0.084(5) 0.065(4) 0.052(4) -0.017(3) 0.013(4) -0.014(4)
O14 0.059(4) 0.109(6) 0.056(4) -0.014(4) -0.016(3) 0.000(4)
O15 0.174(13) 0.263(17) 0.079(6) 0.066(8) 0.027(8) 0.039(12)
O16 0.107(8) 0.256(16) 0.083(7) -0.028(9) 0.024(6) 0.036(9)
O17 0.176(9) 0.208(10) 0.157(9) -0.012(8) 0.002(8) -0.014(8)
O18 0.255(11) 0.243(11) 0.247(11) 0.013(9) 0.014(9) 0.013(9)
Cl1 0.0837(19) 0.112(2) 0.0673(16) 0.0165(16) 0.0076(15) 0.0099(17)
C1 0.078(7) 0.071(7) 0.066(6) -0.001(5) -0.028(5) -0.011(6)
C2 0.091(5) 0.092(5) 0.086(5) -0.005(4) -0.013(4) -0.012(4)
C3 0.151(12) 0.054(7) 0.099(9) -0.006(6) -0.052(8) -0.018(7)
C4 0.145(13) 0.064(8) 0.098(9) -0.002(7) -0.037(9) -0.002(8)
C5 0.102(5) 0.097(5) 0.096(5) 0.004(4) -0.006(4) -0.005(4)
C6 0.153(15) 0.136(11) 0.099(9) 0.076(7) -0.032(10) -0.044(11)
C7 0.047(5) 0.084(7) 0.050(5) -0.004(5) -0.001(4) -0.016(5)
C8 0.061(5) 0.058(5) 0.047(5) -0.001(4) -0.028(4) 0.002(5)
C9 0.066(6) 0.077(7) 0.069(6) -0.012(5) -0.035(5) -0.012(5)
C10 0.058(5) 0.043(5) 0.054(5) -0.017(4) 0.003(4) 0.008(4)
C11 0.072(6) 0.050(5) 0.049(5) -0.005(4) 0.008(5) 0.006(5)
C12 0.066(6) 0.072(6) 0.031(4) -0.016(4) -0.011(4) 0.017(5)
C13 0.048(5) 0.066(5) 0.027(4) -0.014(4) -0.013(3) 0.008(4)
C14 0.049(5) 0.052(5) 0.049(5) 0.000(4) -0.004(4) -0.003(4)
C15 0.050(5) 0.067(6) 0.048(5) -0.016(4) -0.012(4) 0.008(5)
C16 0.042(5) 0.054(5) 0.056(5) -0.007(4) 0.001(4) 0.000(4)
C17 0.048(5) 0.125(9) 0.066(6) -0.020(6) -0.001(5) -0.042(5)
C18 0.057(6) 0.086(8) 0.079(7) -0.013(6) -0.028(5) 0.006(6)
C19 0.068(6) 0.068(7) 0.068(6) -0.003(6) -0.009(5) -0.012(5)
C20 0.044(5) 0.089(7) 0.050(5) -0.024(5) 0.001(4) -0.010(5)
O5W 0.044(3) 0.068(4) 0.055(3) -0.001(3) -0.019(3) -0.007(3)
O4W 0.073(4) 0.092(5) 0.051(4) 0.002(4) 0.004(3) -0.035(4)
O1W 0.118(7) 0.083(5) 0.073(5) 0.018(4) -0.024(5) -0.010(5)
O3W 0.131(7) 0.078(5) 0.052(4) 0.008(4) 0.009(5) 0.028(5)
O2W 0.069(4) 0.083(5) 0.057(4) 0.004(4) -0.023(3) 0.000(4)
O6W 0.147(8) 0.157(8) 0.136(8) -0.024(7) 0.031(7) -0.016(7)
O7W 0.187(12) 0.178(12) 0.169(12) 0.003(9) -0.001(9) -0.012(9)
O8W 0.109(10) 0.124(10) 0.126(10) -0.006(8) 0.002(8) -0.009(8)
O9W 0.1474(13) 0.1478(13) 0.1474(13) -0.0004(10) 0.0001(10) -0.0004(10)
O10W 0.162(11) 0.164(11) 0.163(11) 0.001(9) -0.002(9) -0.006(9)
O11W 0.192(12) 0.190(12) 0.182(12) 0.008(9) -0.006(9) -0.011(9)
O12W 0.153(11) 0.155(11) 0.159(11) 0.008(9) -0.009(9) 0.012(9)
O13W 0.133(10) 0.131(10) 0.131(10) 0.006(8) 0.012(8) -0.006(8)
O14W 0.188(12) 0.194(12) 0.182(12) -0.027(9) -0.023(9) -0.003(9)
O15W 0.193(12) 0.192(12) 0.196(12) 0.001(9) 0.001(9) -0.014(9)
Cl2 0.0761(17) 0.0885(19) 0.0829(18) 0.0078(16) -0.0034(15) 0.0065(16)
O19 0.160(9) 0.161(9) 0.165(9) -0.026(7) 0.017(7) 0.006(7)
O20 0.082(7) 0.090(7) 0.089(7) 0.011(6) -0.012(6) 0.008(6)
O21 0.128(10) 0.162(10) 0.149(10) -0.017(8) -0.021(8) -0.014(8)
O22 0.193(11) 0.184(11) 0.187(11) 0.000(9) 0.012(9) -0.002(9)
O20' 0.130(11) 0.128(11) 0.132(11) -0.008(9) -0.016(9) 0.001(9)
O21' 0.125(11) 0.139(11) 0.115(11) -0.002(9) 0.016(9) -0.003(9)
O22' 0.095(9) 0.094(9) 0.082(9) 0.011(8) -0.009(8) -0.006(8)

loop_
_atom_type_symbol
_atom_type_description
_atom_type_scat_dispersion_real
_atom_type_scat_dispersion_imag
_atom_type_scat_source
C C 0.0033 0.0016 'International Tables Vol C Tables 4.2.6.8 and 6.1.1.4'
H H 0.0000 0.0000 'International Tables Vol C Tables 4.2.6.8 and 6.1.1.4'
N N 0.0061 0.0033 'International Tables Vol C Tables 4.2.6.8 and 6.1.1.4'
O O 0.0106 0.0060 'International Tables Vol C Tables 4.2.6.8 and 6.1.1.4'
Cl Cl 0.1484 0.1585 'International Tables Vol C Tables 4.2.6.8 and 6.1.1.4'
Na Na 0.0362 0.0249 'International Tables Vol C Tables 4.2.6.8 and 6.1.1.4'
Dy Dy -0.1892 4.4098 'International Tables Vol C Tables 4.2.6.8 and 6.1.1.4'

loop_
_geom_angle_atom_site_label_1
_geom_angle_atom_site_label_2
_geom_angle_atom_site_label_3
_geom_angle
_geom_angle_site_symmetry_1
_geom_angle_site_symmetry_3
O1 Dy1 O3 130.5(3) . .
O1 Dy1 O7 146.6(3) . .
O3 Dy1 O7 78.1(3) . .
O1 Dy1 O5 73.7(3) . .
O3 Dy1 O5 140.5(3) . .
O7 Dy1 O5 72.9(2) . .
O1 Dy1 O1W 76.0(3) . .
O3 Dy1 O1W 77.8(3) . .
O7 Dy1 O1W 133.7(3) . .
O5 Dy1 O1W 141.6(3) . .
O1 Dy1 O13 87.0(3) . 15_564
O3 Dy1 O13 127.4(3) . 15_564
O7 Dy1 O13 85.8(3) . 15_564
O5 Dy1 O13 77.0(2) . 15_564
O1W Dy1 O13 78.5(3) . 15_564
O1 Dy1 N1 98.4(3) . .
O3 Dy1 N1 78.4(3) . .
O7 Dy1 N1 67.6(3) . .
O5 Dy1 N1 66.0(3) . .
O1W Dy1 N1 142.3(3) . .
O13 Dy1 N1 139.0(3) 15_564 .
O1 Dy1 N2 65.4(4) . .
O3 Dy1 N2 67.4(4) . .
O7 Dy1 N2 129.2(3) . .
O5 Dy1 N2 112.5(3) . .
O1W Dy1 N2 74.3(4) . .
O13 Dy1 N2 144.9(3) 15_564 .
N1 Dy1 N2 69.7(3) . .
O1 Dy1 O12 129.4(3) . 15_564
O3 Dy1 O12 76.7(3) . 15_564
O7 Dy1 O12 66.7(2) . 15_564
O5 Dy1 O12 114.2(2) . 15_564
O1W Dy1 O12 69.6(3) . 15_564
O13 Dy1 O12 51.1(2) 15_564 15_564
N1 Dy1 O12 131.3(3) . 15_564
N2 Dy1 O12 133.3(3) . 15_564
O1 Dy1 C20 108.4(4) . 15_564
O3 Dy1 C20 102.8(3) . 15_564
O7 Dy1 C20 74.9(3) . 15_564
O5 Dy1 C20 95.2(3) . 15_564
O1W Dy1 C20 72.7(3) . 15_564
O13 Dy1 C20 24.9(3) 15_564 15_564
N1 Dy1 C20 141.5(3) . 15_564
N2 Dy1 C20 146.9(3) . 15_564
O12 Dy1 C20 26.2(3) 15_564 15_564
O6 Dy2 O8 79.9(2) . .
O6 Dy2 O10 80.8(2) . .
O8 Dy2 O10 127.2(2) . .
O6 Dy2 O3W 76.3(3) . .
O8 Dy2 O3W 75.9(3) . .
O10 Dy2 O3W 143.7(3) . .
O6 Dy2 O14 140.3(2) . .
O8 Dy2 O14 137.8(2) . .
O10 Dy2 O14 81.8(2) . .
O3W Dy2 O14 98.3(3) . .
O6 Dy2 O12 138.3(2) . .
O8 Dy2 O12 67.1(2) . .
O10 Dy2 O12 139.6(2) . .
O3W Dy2 O12 71.6(3) . .
O14 Dy2 O12 71.4(2) . .
O6 Dy2 O2W 74.2(2) . .
O8 Dy2 O2W 142.3(3) . .
O10 Dy2 O2W 75.1(3) . .
O3W Dy2 O2W 71.7(3) . .
O14 Dy2 O2W 66.9(3) . .
O12 Dy2 O2W 118.2(3) . .
O6 Dy2 N3 139.7(2) . .
O8 Dy2 N3 88.4(2) . .
O10 Dy2 N3 76.0(3) . .
O3W Dy2 N3 137.8(3) . .
O14 Dy2 N3 67.8(3) . .
O12 Dy2 N3 66.3(3) . .
O2W Dy2 N3 128.8(3) . .
O6 Dy2 N4 71.8(2) . .
O8 Dy2 N4 62.6(2) . .
O10 Dy2 N4 64.7(2) . .
O3W Dy2 N4 130.9(3) . .
O14 Dy2 N4 129.9(3) . .
O12 Dy2 N4 111.3(2) . .
O2W Dy2 N4 130.3(2) . .
N3 Dy2 N4 68.6(3) . .
O9 Dy3 O9 149.5(4) 8_645 15_564
O9 Dy3 O11 94.7(2) 8_645 .
O9 Dy3 O11 93.7(2) 15_564 .
O9 Dy3 O11 93.7(2) 8_645 24
O9 Dy3 O11 94.7(2) 15_564 24
O11 Dy3 O11 147.8(3) . 24
O9 Dy3 O5W 77.5(3) 8_645 24
O9 Dy3 O5W 77.5(2) 15_564 24
O11 Dy3 O5W 140.8(2) . 24
O11 Dy3 O5W 71.4(2) 24 24
O9 Dy3 O5W 77.5(2) 8_645 .
O9 Dy3 O5W 77.5(3) 15_564 .
O11 Dy3 O5W 71.4(2) . .
O11 Dy3 O5W 140.8(2) 24 .
O5W Dy3 O5W 69.3(3) 24 .
O9 Dy3 O4W 138.6(3) 8_645 24
O9 Dy3 O4W 71.9(3) 15_564 24
O11 Dy3 O4W 78.2(2) . 24
O11 Dy3 O4W 75.1(2) 24 24
O5W Dy3 O4W 131.9(2) 24 24
O5W Dy3 O4W 134.8(3) . 24
O9 Dy3 O4W 71.9(3) 8_645 .
O9 Dy3 O4W 138.6(3) 15_564 .
O11 Dy3 O4W 75.1(2) . .
O11 Dy3 O4W 78.2(2) 24 .
O5W Dy3 O4W 134.8(3) 24 .
O5W Dy3 O4W 131.9(2) . .
O4W Dy3 O4W 66.8(4) 24 .
O14W Dy4 O15W 80.7(19) . .
O14W Dy4 O6W 89.6(14) . .
O15W Dy4 O6W 112.8(13) . .
O14W Dy4 O12W 60.4(16) . .
O15W Dy4 O12W 87.3(15) . .
O6W Dy4 O12W 35.4(9) . .
O14W Dy4 O4 64.2(15) . .
O15W Dy4 O4 144.4(14) . .
O6W Dy4 O4 64.2(6) . .
O12W Dy4 O4 71.3(9) . .
O14W Dy4 O9W 72.0(14) . .
O15W Dy4 O9W 84.8(13) . .
O6W Dy4 O9W 152.6(6) . .
O12W Dy4 O9W 132.4(10) . .
O4 Dy4 O9W 89.1(5) . .
O14W Dy4 O11W 135.1(17) . .
O15W Dy4 O11W 77.0(16) . .
O6W Dy4 O11W 64.8(10) . .
O12W Dy4 O11W 80.0(12) . .
O4 Dy4 O11W 124.4(10) . .
O9W Dy4 O11W 142.2(10) . .
O14W Dy4 O10W 121.4(17) . .
O15W Dy4 O10W 141.3(15) . .
O6W Dy4 O10W 99.6(9) . .
O12W Dy4 O10W 130.6(12) . .
O4 Dy4 O10W 68.7(9) . .
O9W Dy4 O10W 74.5(9) . .
O11W Dy4 O10W 99.8(12) . .
O14W Dy4 O7W 144.6(16) . .
O15W Dy4 O7W 81.6(15) . .
O6W Dy4 O7W 125.5(10) . .
O12W Dy4 O7W 148.4(12) . .
O4 Dy4 O7W 130.6(9) . .
O9W Dy4 O7W 76.1(9) . .
O11W Dy4 O7W 68.7(12) . .
O10W Dy4 O7W 62.0(11) . .
O14W Dy4 O8W 56.4(15) . .
O15W Dy4 O8W 25.1(14) . .
O6W Dy4 O8W 114.4(7) . .
O12W Dy4 O8W 80.8(10) . .
O4 Dy4 O8W 120.5(7) . .
O9W Dy4 O8W 72.6(7) . .
O11W Dy4 O8W 99.7(11) . .
O10W Dy4 O8W 145.5(10) . .
O7W Dy4 O8W 99.7(10) . .
O14W Dy4 O13W 110.7(15) . .
O15W Dy4 O13W 131.5(14) . .
O6W Dy4 O13W 27.2(7) . .
O12W Dy4 O13W 62.6(10) . .
O4 Dy4 O13W 62.9(7) . .
O9W Dy4 O13W 143.7(7) . .
O11W Dy4 O13W 61.7(11) . .
O10W Dy4 O13W 74.0(10) . .
O7W Dy4 O13W 104.1(10) . .
O8W Dy4 O13W 140.6(8) . .
O6W Na1 O10W 130.2(12) . .
O6W Na1 O11W 71.3(11) . .
O10W Na1 O11W 132.7(15) . .
O6W Na1 O13W 37.3(8) . .
O10W Na1 O13W 99.6(13) . .
O11W Na1 O13W 74.5(12) . .
O6W Na1 O14W 73.0(10) . .
O10W Na1 O14W 116.2(15) . .
O11W Na1 O14W 110.3(14) . .
O13W Na1 O14W 106.2(12) . .
O6W Na1 O4 65.7(6) . .
O10W Na1 O4 79.9(11) . .
O11W Na1 O4 136.9(11) . .
O13W Na1 O4 72.2(8) . .
O14W Na1 O4 55.9(10) . .
O6W Na1 O7W 148.1(11) . .
O10W Na1 O7W 75.2(14) . .
O11W Na1 O7W 77.0(14) . .
O13W Na1 O7W 134.6(12) . .
O14W Na1 O7W 116.6(13) . .
O4 Na1 O7W 145.9(10) . .
O6W Na1 O15W 91.2(11) . .
O10W Na1 O15W 135.4(14) . .
O11W Na1 O15W 69.5(14) . .
O13W Na1 O15W 124.9(12) . .
O14W Na1 O15W 53.7(13) . .
O4 Na1 O15W 109.5(10) . .
O7W Na1 O15W 74.6(13) . .
O6W Na1 O12W 28.3(9) . .
O10W Na1 O12W 144.4(13) . .
O11W Na1 O12W 76.7(13) . .
O13W Na1 O12W 65.5(11) . .
O14W Na1 O12W 47.4(12) . .
O4 Na1 O12W 65.0(9) . .
O7W Na1 O12W 138.7(12) . .
O15W Na1 O12W 66.6(12) . .
O6W Na1 O9W 127.6(7) . .
O10W Na1 O9W 75.4(11) . .
O11W Na1 O9W 129.6(11) . .
O13W Na1 O9W 151.5(8) . .
O14W Na1 O9W 54.9(10) . .
O4 Na1 O9W 79.3(5) . .
O7W Na1 O9W 72.1(10) . .
O15W Na1 O9W 64.5(10) . .
O12W Na1 O9W 102.0(9) . .
C9 N1 C1 111.5(8) . .
C9 N1 C7 110.6(9) . .
C1 N1 C7 108.3(8) . .
C9 N1 Dy1 108.8(7) . .
C1 N1 Dy1 109.1(7) . .
C7 N1 Dy1 108.4(6) . .
C3 N2 C2 110.4(11) . .
C3 N2 C5 111.7(12) . .
C2 N2 C5 108.4(13) . .
C3 N2 Dy1 108.8(10) . .
C2 N2 Dy1 108.9(8) . .
C5 N2 Dy1 108.5(9) . .
C19 N3 C11 111.4(8) . .
C19 N3 C17 110.7(8) . .
C11 N3 C17 107.3(8) . .
C19 N3 Dy2 111.2(6) . .
C11 N3 Dy2 110.9(6) . .
C17 N3 Dy2 105.1(7) . .
C13 N4 C12 106.4(7) . .
C13 N4 C15 109.4(7) . .
C12 N4 C15 112.2(8) . .
C13 N4 Dy2 109.8(6) . .
C12 N4 Dy2 110.3(6) . .
C15 N4 Dy2 108.7(5) . .
C4 O1 Dy1 124.1(10) . .
C6 O3 Dy1 129.9(10) . .
C6 O4 Na1 163.6(15) . .
C6 O4 Dy4 165.6(14) . .
C10 O5 Dy1 126.8(7) . .
C10 O6 Dy2 141.6(6) . .
C8 O7 Dy1 123.5(5) . .
C14 O8 Dy2 127.8(6) . .
C14 O9 Dy3 148.3(6) . 11_556
C16 O10 Dy2 128.7(6) . .
C16 O11 Dy3 139.5(6) . .
C20 O12 Dy2 119.6(6) . .
C20 O12 Dy1 87.0(6) . 16_645
Dy2 O12 Dy1 147.8(3) . 16_645
C20 O13 Dy1 101.3(7) . 16_645
C18 O14 Dy2 119.9(6) . .
O16 Cl1 O17 116.7(8) . .
O16 Cl1 O15 112.1(7) . .
O17 Cl1 O15 110.0(8) . .
O16 Cl1 O18 108.6(9) . .
O17 Cl1 O18 105.2(10) . .
O15 Cl1 O18 103.3(9) . .
C2 C1 N1 112.7(11) . .
N2 C2 C1 112.9(11) . .
N2 C3 C4 112.2(12) . .
O2 C4 O1 122.8(18) . .
O2 C4 C3 118.3(15) . .
O1 C4 C3 118.8(14) . .
N2 C5 C6 116.5(13) . .
O4 C6 O3 124.8(17) . .
O4 C6 C5 119.7(16) . .
O3 C6 C5 113.1(15) . .
C8 C7 N1 108.8(8) . .
O7 C8 C7 108.4(8) . .
N1 C9 C10 115.5(9) . .
O5 C10 O6 126.3(10) . .
O5 C10 C9 114.2(9) . .
O6 C10 C9 119.5(9) . .
N3 C11 C12 110.9(8) . .
N4 C12 C11 112.1(8) . .
N4 C13 C14 108.0(7) . .
O8 C14 O9 125.0(9) . .
O8 C14 C13 117.2(8) . .
O9 C14 C13 117.7(8) . .
N4 C15 C16 110.6(8) . .
O10 C16 O11 129.1(9) . .
O10 C16 C15 117.1(8) . .
O11 C16 C15 113.5(8) . .
C18 C17 N3 109.3(10) . .
O14 C18 C17 107.6(10) . .
N3 C19 C20 116.9(10) . .
O13 C20 O12 120.5(10) . .
O13 C20 C19 118.7(11) . .
O12 C20 C19 120.7(9) . .
O13 C20 Dy1 53.8(6) . 16_645
O12 C20 Dy1 66.8(6) . 16_645
C19 C20 Dy1 172.3(8) . 16_645
O12W O6W O13W 165(2) . .
O12W O6W Na1 108.6(18) . .
O13W O6W Na1 85.2(15) . .
O12W O6W Dy4 83.0(17) . .
O13W O6W Dy4 110.6(16) . .
O15W O8W Dy4 34.3(18) . .
O6W O12W Dy4 61.6(15) . .
O6W O12W Na1 43.1(13) . .
O6W O13W Na1 57.5(12) . .
O6W O13W Dy4 42.1(11) . .
O8W O15W Dy4 121(3) . .
O8W O15W Na1 135(3) . .
O20' Cl2 O19 117.4(17) . .
O19 Cl2 O21 115.6(9) . .
O20' Cl2 O21' 110(2) . .
O19 Cl2 O21' 96.3(15) . .
O19 Cl2 O20 111.9(8) . .
O21 Cl2 O20 109.3(9) . .
O19 Cl2 O22 108.4(9) . .
O21 Cl2 O22 105.7(10) . .
O20 Cl2 O22 105.2(9) . .
O20' Cl2 O22' 104.1(18) . .
O19 Cl2 O22' 122.2(12) . .
O21' Cl2 O22' 105.4(17) . .

loop_
_geom_bond_atom_site_label_1
_geom_bond_atom_site_label_2
_geom_bond_distance
_geom_bond_site_symmetry_2
Dy1 O1 2.286(8) .
Dy1 O3 2.318(8) .
Dy1 O7 2.366(7) .
Dy1 O5 2.387(7) .
Dy1 O1W 2.418(9) .
Dy1 O13 2.430(8) 15_564
Dy1 N1 2.609(9) .
Dy1 N2 2.618(12) .
Dy1 O12 2.717(7) 15_564
Dy1 C20 2.953(11) 15_564
Dy2 O6 2.357(7) .
Dy2 O8 2.358(6) .
Dy2 O10 2.394(6) .
Dy2 O3W 2.406(9) .
Dy2 O14 2.429(8) .
Dy2 O12 2.459(7) .
Dy2 O2W 2.471(7) .
Dy2 N3 2.629(8) .
Dy2 N4 2.668(8) .
Dy3 O9 2.270(6) 8_645
Dy3 O9 2.270(6) 15_564
Dy3 O11 2.305(6) .
Dy3 O11 2.305(6) 24
Dy3 O5W 2.420(7) 24
Dy3 O5W 2.420(7) .
Dy3 O4W 2.426(7) 24
Dy3 O4W 2.426(7) .
Dy4 O14W 1.52(3) .
Dy4 O15W 1.76(3) .
Dy4 O6W 1.970(15) .
Dy4 O12W 2.22(3) .
Dy4 O4 2.317(15) .
Dy4 O9W 2.359(16) .
Dy4 O11W 2.41(3) .
Dy4 O10W 2.57(3) .
Dy4 O7W 2.58(4) .
Dy4 O8W 2.69(3) .
Dy4 O13W 2.75(3) .
Na1 O6W 1.872(17) .
Na1 O10W 1.98(4) .
Na1 O11W 2.19(3) .
Na1 O13W 2.21(3) .
Na1 O14W 2.27(3) .
Na1 O4 2.311(17) .
Na1 O7W 2.35(4) .
Na1 O15W 2.45(3) .
Na1 O12W 2.60(3) .
Na1 O9W 2.796(17) .
N1 C9 1.429(14) .
N1 C1 1.512(15) .
N1 C7 1.547(15) .
N2 C3 1.446(19) .
N2 C2 1.465(19) .
N2 C5 1.50(2) .
N3 C19 1.436(14) .
N3 C11 1.491(13) .
N3 C17 1.547(13) .
N4 C13 1.456(12) .
N4 C12 1.458(13) .
N4 C15 1.492(12) .
O1 C4 1.318(18) .
O2 C4 1.19(2) .
O3 C6 1.29(2) .
O4 C6 1.23(2) .
O5 C10 1.234(12) .
O6 C10 1.246(12) .
O7 C8 1.457(12) .
O8 C14 1.249(12) .
O9 C14 1.249(11) .
O9 Dy3 2.270(6) 11_556
O10 C16 1.208(11) .
O11 C16 1.225(11) .
O12 C20 1.306(14) .
O12 Dy1 2.718(7) 16_645
O13 C20 1.267(12) .
O13 Dy1 2.430(8) 16_645
O14 C18 1.444(15) .
O15 Cl1 1.441(10) .
O16 Cl1 1.382(9) .
O17 Cl1 1.419(11) .
O18 Cl1 1.485(11) .
C1 C2 1.481(19) .
C3 C4 1.45(2) .
C5 C6 1.54(2) .
C7 C8 1.516(14) .
C9 C10 1.517(15) .
C11 C12 1.555(15) .
C13 C14 1.542(13) .
C15 C16 1.564(13) .
C17 C18 1.481(18) .
C19 C20 1.463(17) .
C20 Dy1 2.953(11) 16_645
O6W O12W 1.30(3) .
O6W O13W 1.34(3) .
O8W O15W 1.33(4) .
Cl2 O20' 1.32(3) .
Cl2 O19 1.394(11) .
Cl2 O21 1.398(12) .
Cl2 O21' 1.44(3) .
Cl2 O20 1.464(10) .
Cl2 O22 1.482(12) .
Cl2 O22' 1.49(2) .

loop_
_platon_squeeze_void_nr
_platon_squeeze_void_average_x
_platon_squeeze_void_average_y
_platon_squeeze_void_average_z
_platon_squeeze_void_volume
_platon_squeeze_void_count_electrons
_platon_squeeze_void_content
1 -0.051 -0.063 -0.053 19941 3396 ' '
